data_4064521
loop_
_publ_author_name
'Tanabe, Makoto'
'Jiang, Jian'
'Yamazawa, Hideto'
'Osakada, Kohtaro'
'Ohmura, Toshimichi'
'Suginome, Michinori'

_publ_section_title
;
 Dinuclear Palladium and Platinum Complexes with Bridging Silylene
 Ligands. Preparation Using (Aminosilyl)boronic Ester as the Ligand
 Precursor and Their Reactions with Alkynes
;
_journal_issue 15
_journal_name_full Organometallics
_journal_page_first 3981
_journal_paper_doi 10.1021/om200156g
_journal_volume 30
_journal_year 2011
_chemical_formula_moiety 'C36 H44 P2 Pt Si'
_chemical_formula_sum 'C36 H44 P2 Pt Si'
_chemical_formula_weight 761.87
_space_group_IT_number 14
_symmetry_cell_setting monoclinic
_symmetry_Int_Tables_number 14
_symmetry_space_group_name_Hall '-P 2ybc'
_symmetry_space_group_name_H-M 'P 1 21/c 1'
_atom_sites_solution_hydrogens geom
_atom_sites_solution_primary direct
_atom_sites_solution_secondary difmap
_cell_angle_alpha 90.0000
_cell_angle_beta 92.6084(17)
_cell_angle_gamma 90.0000
_cell_formula_units_Z 8
_cell_length_a 20.1864(6)
_cell_length_b 15.5085(3)
_cell_length_c 21.8311(6)
_cell_measurement_reflns_used 18191
_cell_measurement_temperature 113
_cell_measurement_theta_max 27.48
_cell_measurement_theta_min 3.03
_cell_volume 6827.4(3)
_computing_cell_refinement CrystalClear
_computing_data_collection 'CrystalClear (Rigaku/MSC Inc., 2006)'
_computing_data_reduction CrystalClear
_computing_molecular_graphics 'CrystalStructure 4.0'
_computing_publication_material 'CrystalStructure 4.0 (Rigaku, 2010)'
_computing_structure_refinement 'SHELXL97 (Sheldrick, 2008)'
_computing_structure_solution SIR97
_diffrn_ambient_temperature 113
_diffrn_detector_area_resol_mean 7.314
_diffrn_measured_fraction_theta_full 0.996
_diffrn_measured_fraction_theta_max 0.996
_diffrn_measurement_device_type 'Rigaku Saturn70'
_diffrn_measurement_method \w
_diffrn_radiation_type 'Mo K\a'
_diffrn_radiation_wavelength 0.71070
_diffrn_reflns_av_R_equivalents 0.0550
_diffrn_reflns_limit_h_max 25
_diffrn_reflns_limit_h_min -26
_diffrn_reflns_limit_k_max 20
_diffrn_reflns_limit_k_min -13
_diffrn_reflns_limit_l_max 28
_diffrn_reflns_limit_l_min -28
_diffrn_reflns_number 55076
_diffrn_reflns_theta_full 27.49
_diffrn_reflns_theta_max 27.48
_diffrn_standards_number 0
_exptl_absorpt_coefficient_mu 4.245
_exptl_absorpt_correction_T_max 0.654
_exptl_absorpt_correction_T_min 0.484
_exptl_absorpt_correction_type multi-scan
_exptl_absorpt_process_details 'REQAB (Rigaku, 1998)'
_exptl_crystal_colour colorless
_exptl_crystal_density_diffrn 1.482
_exptl_crystal_density_method 'not measured'
_exptl_crystal_description prism
_exptl_crystal_F_000 3056.00
_exptl_crystal_size_max 0.150
_exptl_crystal_size_mid 0.100
_exptl_crystal_size_min 0.100
_refine_diff_density_max 5.480
_refine_diff_density_min -2.130
_refine_ls_extinction_method none
_refine_ls_goodness_of_fit_ref 1.099
_refine_ls_hydrogen_treatment constr
_refine_ls_number_parameters 737
_refine_ls_number_reflns 15605
_refine_ls_number_restraints 0
_refine_ls_R_factor_all 0.0597
_refine_ls_R_factor_gt 0.0439
_refine_ls_shift/su_max 0.002
_refine_ls_structure_factor_coef Fsqd
_refine_ls_weighting_details 'w = 1/[\s^2^(Fo^2^)+(0.0864P)^2^+0.0000P] where P=(Fo^2^+2Fc^2^)/3'
_refine_ls_weighting_scheme calc
_refine_ls_wR_factor_gt 0.1137
_refine_ls_wR_factor_ref 0.1536
_reflns_number_gt 12578
_reflns_number_total 15605
_reflns_threshold_expression F^2^>2.0\s(F^2^)
_cod_data_source_file om200156g_si_001.cif
_cod_data_source_block complex8b
_cod_database_code 4064521

loop_
_symmetry_equiv_pos_site_id
_symmetry_equiv_pos_as_xyz
1 +X,+Y,+Z
2 -X,1/2+Y,1/2-Z
3 -X,-Y,-Z
4 +X,1/2-Y,1/2+Z

loop_
_atom_site_label
_atom_site_type_symbol
_atom_site_fract_x
_atom_site_fract_y
_atom_site_fract_z
_atom_site_U_iso_or_equiv
_atom_site_adp_type
_atom_site_occupancy
_atom_site_symmetry_multiplicity
_atom_site_calc_flag
_atom_site_refinement_flags
Pt1 Pt 0.548976(11) -0.002360(14) 0.794125(10) 0.01357(8) Uani 1.0 4 d .
Pt2 Pt 0.999720(12) -0.015981(15) 0.699898(11) 0.01508(8) Uani 1.0 4 d .
P1 P 0.60776(9) -0.10109(11) 0.73785(8) 0.0234(4) Uani 1.0 4 d .
P2 P 0.50892(8) -0.09983(10) 0.86347(8) 0.0195(4) Uani 1.0 4 d .
P3 P 0.97796(9) -0.13167(10) 0.76382(8) 0.0196(4) Uani 1.0 4 d .
P4 P 1.05221(9) -0.09927(10) 0.62778(8) 0.0197(4) Uani 1.0 4 d .
Si1 Si 0.62941(8) 0.16239(11) 0.85059(8) 0.0173(4) Uani 1.0 4 d .
Si2 Si 0.87290(8) 0.10718(11) 0.64928(8) 0.0179(4) Uani 1.0 4 d .
C1 C 0.5017(3) 0.0970(4) 0.8386(3) 0.0172(13) Uani 1.0 4 d .
C2 C 0.5399(3) 0.1580(4) 0.8671(3) 0.0183(13) Uani 1.0 4 d .
C3 C 0.5872(3) 0.0934(4) 0.7390(3) 0.0145(12) Uani 1.0 4 d .
C4 C 0.6291(3) 0.1502(4) 0.7667(3) 0.0177(13) Uani 1.0 4 d .
C5 C 0.6788(3) 0.0783(4) 0.8953(3) 0.0168(13) Uani 1.0 4 d .
C6 C 0.6587(4) 0.0522(5) 0.9523(3) 0.0248(15) Uani 1.0 4 d .
C7 C 0.6947(4) -0.0084(5) 0.9869(4) 0.0279(17) Uani 1.0 4 d .
C8 C 0.7501(4) -0.0453(5) 0.9660(4) 0.0283(16) Uani 1.0 4 d .
C9 C 0.7728(4) -0.0203(6) 0.9086(5) 0.040(2) Uani 1.0 4 d .
C10 C 0.7368(4) 0.0421(5) 0.8747(4) 0.0315(17) Uani 1.0 4 d .
C11 C 0.6630(3) 0.2721(4) 0.8732(3) 0.0175(13) Uani 1.0 4 d .
C12 C 0.6387(4) 0.3461(5) 0.8418(4) 0.0290(16) Uani 1.0 4 d .
C13 C 0.6603(4) 0.4286(5) 0.8586(4) 0.0314(17) Uani 1.0 4 d .
C14 C 0.7076(4) 0.4389(5) 0.9051(4) 0.0275(16) Uani 1.0 4 d .
C15 C 0.7336(4) 0.3670(5) 0.9357(4) 0.0289(16) Uani 1.0 4 d .
C16 C 0.7111(4) 0.2846(5) 0.9196(3) 0.0231(14) Uani 1.0 4 d .
C17 C 0.4288(3) 0.0994(4) 0.8383(3) 0.0170(13) Uani 1.0 4 d .
C18 C 0.3939(3) 0.1471(4) 0.8818(3) 0.0211(14) Uani 1.0 4 d .
C19 C 0.3254(4) 0.1479(5) 0.8807(3) 0.0241(15) Uani 1.0 4 d .
C20 C 0.2872(4) 0.1012(5) 0.8378(4) 0.0246(15) Uani 1.0 4 d .
C21 C 0.3208(3) 0.0530(5) 0.7954(4) 0.0253(15) Uani 1.0 4 d .
C22 C 0.3902(3) 0.0522(4) 0.7968(3) 0.0200(13) Uani 1.0 4 d .
C23 C 0.2125(4) 0.1021(6) 0.8377(4) 0.0355(18) Uani 1.0 4 d .
C24 C 0.5692(3) 0.0985(4) 0.6725(3) 0.0157(12) Uani 1.0 4 d .
C25 C 0.5043(4) 0.0879(4) 0.6512(3) 0.0229(14) Uani 1.0 4 d .
C26 C 0.4854(4) 0.0978(4) 0.5898(3) 0.0255(15) Uani 1.0 4 d .
C27 C 0.5309(4) 0.1192(4) 0.5472(3) 0.0258(15) Uani 1.0 4 d .
C28 C 0.5960(4) 0.1298(5) 0.5680(3) 0.0248(15) Uani 1.0 4 d .
C29 C 0.6160(4) 0.1209(4) 0.6292(3) 0.0193(13) Uani 1.0 4 d .
C30 C 0.5113(4) 0.1293(5) 0.4803(4) 0.0330(17) Uani 1.0 4 d .
C31 C 0.6208(6) -0.2126(6) 0.7614(4) 0.063(4) Uani 1.0 4 d .
C32 C 0.5757(4) -0.1183(5) 0.6599(3) 0.0288(16) Uani 1.0 4 d .
C33 C 0.6938(4) -0.0663(6) 0.7259(5) 0.046(3) Uani 1.0 4 d .
C34 C 0.4516(4) -0.1800(5) 0.8315(4) 0.042(2) Uani 1.0 4 d .
C35 C 0.5709(4) -0.1635(5) 0.9070(3) 0.0273(16) Uani 1.0 4 d .
C36 C 0.4631(5) -0.0583(5) 0.9262(4) 0.039(2) Uani 1.0 4 d .
C37 C 1.0107(3) 0.0906(4) 0.6436(3) 0.0163(12) Uani 1.0 4 d .
C38 C 0.9551(4) 0.1253(4) 0.6174(3) 0.0208(14) Uani 1.0 4 d .
C39 C 0.9465(3) 0.0619(4) 0.7573(3) 0.0167(13) Uani 1.0 4 d .
C40 C 0.8902(3) 0.0995(4) 0.7327(3) 0.0174(13) Uani 1.0 4 d .
C41 C 0.8221(3) 0.2071(4) 0.6332(3) 0.0227(14) Uani 1.0 4 d .
C42 C 0.7804(4) 0.2402(5) 0.6780(4) 0.0283(16) Uani 1.0 4 d .
C43 C 0.7461(4) 0.3170(5) 0.6681(4) 0.0349(18) Uani 1.0 4 d .
C44 C 0.7488(4) 0.3611(5) 0.6135(4) 0.0337(18) Uani 1.0 4 d .
C45 C 0.7889(4) 0.3288(5) 0.5682(4) 0.0311(17) Uani 1.0 4 d .
C46 C 0.8244(4) 0.2534(5) 0.5784(3) 0.0257(15) Uani 1.0 4 d .
C47 C 0.8242(4) 0.0119(4) 0.6155(4) 0.0205(14) Uani 1.0 4 d .
C48 C 0.8449(4) -0.0734(4) 0.6269(4) 0.0293(16) Uani 1.0 4 d .
C49 C 0.8067(4) -0.1422(5) 0.6029(4) 0.0335(17) Uani 1.0 4 d .
C50 C 0.7490(4) -0.1280(5) 0.5686(4) 0.0345(18) Uani 1.0 4 d .
C51 C 0.7266(4) -0.0444(5) 0.5583(4) 0.0328(17) Uani 1.0 4 d .
C52 C 0.7640(4) 0.0247(5) 0.5821(4) 0.0245(15) Uani 1.0 4 d .
C53 C 1.0778(3) 0.1232(4) 0.6319(3) 0.0164(13) Uani 1.0 4 d .
C54 C 1.0919(3) 0.1699(4) 0.5788(3) 0.0206(14) Uani 1.0 4 d .
C55 C 1.1555(4) 0.1966(5) 0.5679(3) 0.0280(16) Uani 1.0 4 d .
C56 C 1.2082(4) 0.1797(5) 0.6082(4) 0.0267(15) Uani 1.0 4 d .
C57 C 1.1961(4) 0.1358(5) 0.6624(3) 0.0254(15) Uani 1.0 4 d .
C58 C 1.1315(3) 0.1081(4) 0.6731(3) 0.0192(13) Uani 1.0 4 d .
C59 C 1.2773(4) 0.2073(7) 0.5956(4) 0.045(3) Uani 1.0 4 d .
C60 C 0.9657(3) 0.0738(4) 0.8231(3) 0.0160(12) Uani 1.0 4 d .
C61 C 0.9196(4) 0.0954(4) 0.8674(3) 0.0240(15) Uani 1.0 4 d .
C62 C 0.9396(4) 0.1092(5) 0.9280(4) 0.0293(16) Uani 1.0 4 d .
C63 C 1.0050(4) 0.1031(4) 0.9484(3) 0.0253(16) Uani 1.0 4 d .
C64 C 1.0506(4) 0.0822(5) 0.9058(4) 0.0293(16) Uani 1.0 4 d .
C65 C 1.0320(3) 0.0684(4) 0.8445(3) 0.0190(13) Uani 1.0 4 d .
C66 C 1.0266(5) 0.1188(5) 1.0148(3) 0.0336(18) Uani 1.0 4 d .
C67 C 0.9624(4) -0.2365(4) 0.7302(4) 0.0287(16) Uani 1.0 4 d .
C68 C 1.0442(4) -0.1539(5) 0.8212(3) 0.0329(17) Uani 1.0 4 d .
C69 C 0.9043(4) -0.1231(5) 0.8086(4) 0.0318(17) Uani 1.0 4 d .
C70 C 0.9962(4) -0.1700(5) 0.5830(4) 0.0302(16) Uani 1.0 4 d .
C71 C 1.1195(4) -0.1703(5) 0.6572(4) 0.0289(16) Uani 1.0 4 d .
C72 C 1.0922(4) -0.0478(5) 0.5632(3) 0.0286(16) Uani 1.0 4 d .
H1 H 0.5214 0.1975 0.8948 0.0219 Uiso 1.0 4 calc R
H2 H 0.6582 0.1836 0.7432 0.0213 Uiso 1.0 4 calc R
H3 H 0.6196 0.0761 0.9679 0.0298 Uiso 1.0 4 calc R
H4 H 0.6802 -0.0243 1.0261 0.0335 Uiso 1.0 4 calc R
H5 H 0.7735 -0.0876 0.9899 0.0340 Uiso 1.0 4 calc R
H6 H 0.8117 -0.0452 0.8932 0.0481 Uiso 1.0 4 calc R
H7 H 0.7524 0.0602 0.8364 0.0378 Uiso 1.0 4 calc R
H8 H 0.6071 0.3396 0.8085 0.0348 Uiso 1.0 4 calc R
H9 H 0.6422 0.4777 0.8379 0.0376 Uiso 1.0 4 calc R
H10 H 0.7226 0.4950 0.9164 0.0329 Uiso 1.0 4 calc R
H11 H 0.7668 0.3740 0.9676 0.0347 Uiso 1.0 4 calc R
H12 H 0.7293 0.2361 0.9409 0.0277 Uiso 1.0 4 calc R
H13 H 0.4181 0.1791 0.9124 0.0253 Uiso 1.0 4 calc R
H14 H 0.3037 0.1814 0.9101 0.0289 Uiso 1.0 4 calc R
H15 H 0.2964 0.0203 0.7652 0.0304 Uiso 1.0 4 calc R
H16 H 0.4116 0.0175 0.7678 0.0240 Uiso 1.0 4 calc R
H17 H 0.1957 0.0429 0.8337 0.0426 Uiso 1.0 4 calc R
H18 H 0.1949 0.1368 0.8032 0.0426 Uiso 1.0 4 calc R
H19 H 0.1984 0.1270 0.8763 0.0426 Uiso 1.0 4 calc R
H20 H 0.4717 0.0733 0.6795 0.0275 Uiso 1.0 4 calc R
H21 H 0.4403 0.0896 0.5769 0.0306 Uiso 1.0 4 calc R
H22 H 0.6283 0.1438 0.5393 0.0298 Uiso 1.0 4 calc R
H23 H 0.6611 0.1298 0.6420 0.0232 Uiso 1.0 4 calc R
H24 H 0.4817 0.1790 0.4748 0.0396 Uiso 1.0 4 calc R
H25 H 0.4885 0.0771 0.4655 0.0396 Uiso 1.0 4 calc R
H26 H 0.5512 0.1384 0.4570 0.0396 Uiso 1.0 4 calc R
H27 H 0.6415 -0.2445 0.7286 0.0760 Uiso 1.0 4 calc R
H28 H 0.5781 -0.2391 0.7698 0.0760 Uiso 1.0 4 calc R
H29 H 0.6499 -0.2143 0.7986 0.0760 Uiso 1.0 4 calc R
H30 H 0.5313 -0.1437 0.6606 0.0346 Uiso 1.0 4 calc R
H31 H 0.6052 -0.1575 0.6389 0.0346 Uiso 1.0 4 calc R
H32 H 0.5733 -0.0630 0.6382 0.0346 Uiso 1.0 4 calc R
H33 H 0.7140 -0.1053 0.6967 0.0553 Uiso 1.0 4 calc R
H34 H 0.7195 -0.0679 0.7651 0.0553 Uiso 1.0 4 calc R
H35 H 0.6936 -0.0075 0.7096 0.0553 Uiso 1.0 4 calc R
H36 H 0.4145 -0.1510 0.8097 0.0506 Uiso 1.0 4 calc R
H37 H 0.4349 -0.2152 0.8647 0.0506 Uiso 1.0 4 calc R
H38 H 0.4747 -0.2170 0.8030 0.0506 Uiso 1.0 4 calc R
H39 H 0.5496 -0.1946 0.9398 0.0328 Uiso 1.0 4 calc R
H40 H 0.6052 -0.1252 0.9249 0.0328 Uiso 1.0 4 calc R
H41 H 0.5912 -0.2050 0.8796 0.0328 Uiso 1.0 4 calc R
H42 H 0.4515 -0.1059 0.9533 0.0472 Uiso 1.0 4 calc R
H43 H 0.4225 -0.0303 0.9100 0.0472 Uiso 1.0 4 calc R
H44 H 0.4904 -0.0162 0.9494 0.0472 Uiso 1.0 4 calc R
H45 H 0.9582 0.1599 0.5817 0.0249 Uiso 1.0 4 calc R
H46 H 0.8588 0.1225 0.7595 0.0209 Uiso 1.0 4 calc R
H47 H 0.7759 0.2096 0.7153 0.0339 Uiso 1.0 4 calc R
H48 H 0.7202 0.3395 0.6996 0.0419 Uiso 1.0 4 calc R
H49 H 0.7239 0.4124 0.6068 0.0404 Uiso 1.0 4 calc R
H50 H 0.7918 0.3587 0.5304 0.0373 Uiso 1.0 4 calc R
H51 H 0.8513 0.2324 0.5471 0.0308 Uiso 1.0 4 calc R
H52 H 0.8845 -0.0844 0.6507 0.0352 Uiso 1.0 4 calc R
H53 H 0.8210 -0.1997 0.6106 0.0402 Uiso 1.0 4 calc R
H54 H 0.7245 -0.1754 0.5519 0.0413 Uiso 1.0 4 calc R
H55 H 0.6863 -0.0343 0.5352 0.0394 Uiso 1.0 4 calc R
H56 H 0.7482 0.0818 0.5755 0.0293 Uiso 1.0 4 calc R
H57 H 1.0569 0.1834 0.5498 0.0248 Uiso 1.0 4 calc R
H58 H 1.1630 0.2277 0.5314 0.0335 Uiso 1.0 4 calc R
H59 H 1.2312 0.1249 0.6917 0.0305 Uiso 1.0 4 calc R
H60 H 1.1240 0.0778 0.7100 0.0231 Uiso 1.0 4 calc R
H61 H 1.2791 0.2703 0.5929 0.0538 Uiso 1.0 4 calc R
H62 H 1.2903 0.1822 0.5567 0.0538 Uiso 1.0 4 calc R
H63 H 1.3078 0.1874 0.6288 0.0538 Uiso 1.0 4 calc R
H64 H 0.8740 0.1007 0.8554 0.0288 Uiso 1.0 4 calc R
H65 H 0.9072 0.1233 0.9565 0.0352 Uiso 1.0 4 calc R
H66 H 1.0960 0.0770 0.9186 0.0351 Uiso 1.0 4 calc R
H67 H 1.0651 0.0551 0.8164 0.0228 Uiso 1.0 4 calc R
H68 H 1.0217 0.1801 1.0245 0.0403 Uiso 1.0 4 calc R
H69 H 1.0731 0.1017 1.0216 0.0403 Uiso 1.0 4 calc R
H70 H 0.9989 0.0846 1.0414 0.0403 Uiso 1.0 4 calc R
H71 H 0.9534 -0.2781 0.7626 0.0345 Uiso 1.0 4 calc R
H72 H 1.0014 -0.2551 0.7085 0.0345 Uiso 1.0 4 calc R
H73 H 0.9239 -0.2332 0.7012 0.0345 Uiso 1.0 4 calc R
H74 H 1.0856 -0.1652 0.8007 0.0395 Uiso 1.0 4 calc R
H75 H 1.0325 -0.2045 0.8454 0.0395 Uiso 1.0 4 calc R
H76 H 1.0502 -0.1039 0.8484 0.0395 Uiso 1.0 4 calc R
H77 H 0.8984 -0.1766 0.8316 0.0382 Uiso 1.0 4 calc R
H78 H 0.8653 -0.1134 0.7810 0.0382 Uiso 1.0 4 calc R
H79 H 0.9094 -0.0746 0.8373 0.0382 Uiso 1.0 4 calc R
H80 H 1.0212 -0.2007 0.5523 0.0362 Uiso 1.0 4 calc R
H81 H 0.9612 -0.1355 0.5624 0.0362 Uiso 1.0 4 calc R
H82 H 0.9763 -0.2119 0.6103 0.0362 Uiso 1.0 4 calc R
H83 H 1.1338 -0.2077 0.6241 0.0347 Uiso 1.0 4 calc R
H84 H 1.1036 -0.2058 0.6906 0.0347 Uiso 1.0 4 calc R
H85 H 1.1571 -0.1351 0.6725 0.0347 Uiso 1.0 4 calc R
H86 H 1.0611 -0.0074 0.5428 0.0343 Uiso 1.0 4 calc R
H87 H 1.1050 -0.0920 0.5340 0.0343 Uiso 1.0 4 calc R
H88 H 1.1317 -0.0165 0.5785 0.0343 Uiso 1.0 4 calc R

loop_
_atom_site_aniso_label
_atom_site_aniso_U_11
_atom_site_aniso_U_22
_atom_site_aniso_U_33
_atom_site_aniso_U_12
_atom_site_aniso_U_13
_atom_site_aniso_U_23
Pt1 0.01568(14) 0.01205(13) 0.01294(13) 0.00111(8) 0.00017(9) -0.00105(8)
Pt2 0.01725(14) 0.01212(13) 0.01582(13) 0.00200(8) 0.00011(10) 0.00088(8)
P1 0.0329(10) 0.0196(9) 0.0174(8) 0.0103(8) -0.0013(7) -0.0039(7)
P2 0.0225(9) 0.0117(8) 0.0243(9) -0.0024(7) 0.0015(7) 0.0029(6)
P3 0.0277(9) 0.0092(8) 0.0219(9) 0.0002(7) 0.0023(7) 0.0029(6)
P4 0.0251(9) 0.0136(8) 0.0205(8) 0.0047(7) 0.0034(7) -0.0003(6)
Si1 0.0198(9) 0.0144(9) 0.0175(9) -0.0023(7) -0.0006(7) -0.0013(7)
Si2 0.0196(9) 0.0117(8) 0.0220(9) -0.0001(7) -0.0034(7) -0.0017(7)
C1 0.021(4) 0.006(3) 0.024(4) 0.005(3) -0.000(3) 0.003(3)
C2 0.021(4) 0.013(3) 0.022(4) -0.000(3) 0.006(3) -0.004(3)
C3 0.021(3) 0.009(3) 0.014(3) -0.002(3) 0.006(3) 0.004(2)
C4 0.018(3) 0.014(3) 0.022(4) -0.003(3) 0.003(3) 0.001(3)
C5 0.015(3) 0.020(4) 0.016(3) -0.008(3) 0.003(3) -0.003(3)
C6 0.033(4) 0.022(4) 0.021(4) 0.006(3) 0.009(3) 0.000(3)
C7 0.037(5) 0.024(4) 0.024(4) 0.000(3) 0.009(4) 0.004(3)
C8 0.030(4) 0.018(4) 0.037(4) -0.003(3) -0.006(4) 0.008(3)
C9 0.026(5) 0.047(5) 0.047(6) 0.013(4) 0.005(4) 0.011(4)
C10 0.034(4) 0.040(5) 0.022(4) 0.005(4) 0.013(3) 0.010(3)
C11 0.017(3) 0.020(4) 0.016(3) -0.008(3) 0.012(3) -0.001(3)
C12 0.035(4) 0.023(4) 0.028(4) 0.004(3) -0.010(3) -0.003(3)
C13 0.043(5) 0.021(4) 0.030(4) 0.002(4) -0.001(4) 0.002(3)
C14 0.033(4) 0.013(4) 0.037(4) -0.008(3) 0.007(4) 0.000(3)
C15 0.025(4) 0.031(4) 0.031(4) -0.007(3) 0.002(3) -0.010(3)
C16 0.022(4) 0.023(4) 0.024(4) 0.005(3) -0.002(3) -0.004(3)
C17 0.015(3) 0.014(3) 0.022(4) 0.002(3) 0.001(3) 0.003(3)
C18 0.023(4) 0.014(3) 0.026(4) -0.000(3) -0.001(3) 0.004(3)
C19 0.022(4) 0.026(4) 0.025(4) 0.007(3) 0.010(3) 0.006(3)
C20 0.018(4) 0.026(4) 0.030(4) 0.003(3) 0.005(3) 0.011(3)
C21 0.021(4) 0.021(4) 0.033(4) -0.003(3) -0.007(3) 0.007(3)
C22 0.019(3) 0.016(4) 0.025(4) 0.004(3) 0.003(3) 0.003(3)
C23 0.020(4) 0.047(5) 0.040(5) 0.010(4) 0.006(4) 0.003(4)
C24 0.021(3) 0.010(3) 0.016(3) -0.001(3) 0.002(3) -0.002(3)
C25 0.027(4) 0.017(4) 0.025(4) -0.001(3) 0.002(3) 0.002(3)
C26 0.026(4) 0.018(4) 0.031(4) -0.003(3) -0.009(3) 0.003(3)
C27 0.046(5) 0.016(4) 0.015(3) 0.001(3) -0.005(3) 0.004(3)
C28 0.036(4) 0.023(4) 0.016(4) 0.006(3) 0.008(3) 0.001(3)
C29 0.021(4) 0.017(4) 0.021(4) 0.004(3) 0.006(3) 0.000(3)
C30 0.051(5) 0.027(4) 0.020(4) 0.006(4) -0.003(4) 0.006(3)
C31 0.133(10) 0.038(5) 0.021(4) 0.042(6) 0.029(6) 0.013(4)
C32 0.036(4) 0.023(4) 0.028(4) 0.001(3) 0.003(4) -0.004(3)
C33 0.028(5) 0.051(6) 0.060(6) 0.005(4) 0.006(4) -0.019(5)
C34 0.045(5) 0.020(4) 0.061(6) -0.015(4) -0.006(5) 0.010(4)
C35 0.034(4) 0.024(4) 0.024(4) 0.010(3) 0.002(3) 0.007(3)
C36 0.054(6) 0.020(4) 0.046(5) 0.014(4) 0.024(5) 0.016(4)
C37 0.024(4) 0.008(3) 0.016(3) -0.000(3) 0.001(3) 0.001(3)
C38 0.029(4) 0.011(3) 0.022(4) 0.002(3) -0.009(3) 0.005(3)
C39 0.020(3) 0.013(3) 0.018(3) 0.006(3) 0.009(3) 0.000(3)
C40 0.014(3) 0.021(4) 0.018(3) 0.005(3) 0.010(3) 0.001(3)
C41 0.022(4) 0.013(3) 0.032(4) 0.003(3) -0.007(3) 0.002(3)
C42 0.020(4) 0.023(4) 0.041(5) 0.005(3) -0.001(3) 0.006(3)
C43 0.031(4) 0.028(4) 0.046(5) 0.006(4) -0.001(4) 0.000(4)
C44 0.035(4) 0.015(4) 0.050(5) 0.008(3) -0.009(4) 0.002(3)
C45 0.042(5) 0.019(4) 0.033(4) -0.002(3) -0.006(4) 0.004(3)
C46 0.031(4) 0.020(4) 0.026(4) 0.005(3) -0.005(3) -0.003(3)
C47 0.015(4) 0.023(4) 0.024(4) 0.003(3) 0.009(3) 0.002(3)
C48 0.033(4) 0.012(4) 0.043(5) -0.004(3) -0.002(4) 0.001(3)
C49 0.037(5) 0.015(4) 0.048(5) 0.002(3) -0.004(4) -0.002(3)
C50 0.036(5) 0.023(4) 0.044(5) -0.015(4) 0.003(4) -0.007(4)
C51 0.029(4) 0.033(5) 0.035(4) -0.000(4) -0.015(4) 0.002(4)
C52 0.029(4) 0.019(4) 0.025(4) 0.006(3) 0.004(3) -0.001(3)
C53 0.024(4) 0.012(3) 0.013(3) 0.001(3) 0.002(3) -0.004(3)
C54 0.024(4) 0.016(4) 0.021(4) 0.004(3) -0.003(3) 0.002(3)
C55 0.034(4) 0.029(4) 0.021(4) -0.007(3) 0.005(3) 0.004(3)
C56 0.022(4) 0.029(4) 0.029(4) -0.011(3) 0.004(3) -0.005(3)
C57 0.019(4) 0.037(4) 0.021(4) -0.003(3) -0.001(3) -0.002(3)
C58 0.025(4) 0.022(4) 0.011(3) 0.005(3) 0.001(3) 0.001(3)
C59 0.028(5) 0.069(7) 0.037(5) -0.009(4) 0.003(4) 0.003(5)
C60 0.022(4) 0.004(3) 0.021(3) -0.002(3) -0.001(3) 0.002(3)
C61 0.030(4) 0.023(4) 0.020(4) 0.000(3) 0.006(3) 0.002(3)
C62 0.038(5) 0.021(4) 0.029(4) -0.007(3) 0.005(4) -0.000(3)
C63 0.047(5) 0.015(4) 0.014(3) -0.011(3) 0.002(3) 0.001(3)
C64 0.031(4) 0.022(4) 0.033(4) -0.009(3) -0.015(3) 0.006(3)
C65 0.022(4) 0.021(4) 0.015(3) 0.005(3) 0.009(3) 0.002(3)
C66 0.057(5) 0.029(4) 0.016(4) -0.008(4) 0.010(4) -0.006(3)
C67 0.044(5) 0.010(4) 0.033(4) -0.002(3) 0.006(4) 0.006(3)
C68 0.051(5) 0.024(4) 0.023(4) 0.002(4) -0.007(4) 0.011(3)
C69 0.043(5) 0.018(4) 0.036(4) -0.002(3) 0.015(4) -0.000(3)
C70 0.041(5) 0.016(4) 0.032(4) -0.004(3) -0.009(4) -0.007(3)
C71 0.035(4) 0.026(4) 0.027(4) 0.007(3) 0.010(4) 0.005(3)
C72 0.045(5) 0.024(4) 0.018(4) 0.009(4) 0.010(3) -0.001(3)

loop_
_atom_type_symbol
_atom_type_description
_atom_type_scat_dispersion_real
_atom_type_scat_dispersion_imag
_atom_type_scat_source
C C 0.0033 0.0016
;
International Tables for Crystallography
(1992, Vol. C, Tables 4.2.6.8 and 6.1.1.4)
;
P P 0.1023 0.0942
;
International Tables for Crystallography
(1992, Vol. C, Tables 4.2.6.8 and 6.1.1.4)
;
Pt Pt -1.7033 8.3905
;
International Tables for Crystallography
(1992, Vol. C, Tables 4.2.6.8 and 6.1.1.4)
;
Si Si 0.0817 0.0704
;
International Tables for Crystallography
(1992, Vol. C, Tables 4.2.6.8 and 6.1.1.4)
;
H H 0.0000 0.0000
;
International Tables for Crystallography
(1992, Vol. C, Table 6.1.1.4)
;

loop_
_geom_angle_atom_site_label_1
_geom_angle_atom_site_label_2
_geom_angle_atom_site_label_3
_geom_angle
_geom_angle_publ_flag
P1 Pt1 P2 96.76(6) yes
P1 Pt1 C1 173.32(18) yes
P1 Pt1 C3 87.29(17) yes
P2 Pt1 C1 89.84(18) yes
P2 Pt1 C3 174.33(17) yes
C1 Pt1 C3 86.1(3) yes
P3 Pt2 P4 94.70(6) yes
P3 Pt2 C37 175.03(18) yes
P3 Pt2 C39 88.24(17) yes
P4 Pt2 C37 88.71(17) yes
P4 Pt2 C39 174.41(17) yes
C37 Pt2 C39 88.1(3) yes
Pt1 P1 C31 123.2(3) yes
Pt1 P1 C32 115.1(3) yes
Pt1 P1 C33 112.9(3) yes
C31 P1 C32 99.6(4) yes
C31 P1 C33 101.1(5) yes
C32 P1 C33 102.0(4) yes
Pt1 P2 C34 115.6(3) yes
Pt1 P2 C35 116.3(3) yes
Pt1 P2 C36 118.0(3) yes
C34 P2 C35 103.8(4) yes
C34 P2 C36 101.3(4) yes
C35 P2 C36 99.3(4) yes
Pt2 P3 C67 119.0(3) yes
Pt2 P3 C68 113.9(3) yes
Pt2 P3 C69 116.5(3) yes
C67 P3 C68 102.6(4) yes
C67 P3 C69 98.8(4) yes
C68 P3 C69 103.7(4) yes
Pt2 P4 C70 113.9(3) yes
Pt2 P4 C71 116.6(3) yes
Pt2 P4 C72 120.4(3) yes
C70 P4 C71 104.8(4) yes
C70 P4 C72 97.7(4) yes
C71 P4 C72 100.6(4) yes
C2 Si1 C4 103.3(3) yes
C2 Si1 C5 111.7(3) yes
C2 Si1 C11 108.8(3) yes
C4 Si1 C5 115.0(3) yes
C4 Si1 C11 109.8(3) yes
C5 Si1 C11 108.2(3) yes
C38 Si2 C40 104.4(3) yes
C38 Si2 C41 107.2(3) yes
C38 Si2 C47 115.3(3) yes
C40 Si2 C41 108.4(3) yes
C40 Si2 C47 113.8(3) yes
C41 Si2 C47 107.4(3) yes
Pt1 C1 C2 118.0(5) yes
Pt1 C1 C17 119.8(4) yes
C2 C1 C17 122.2(6) yes
Si1 C2 C1 118.4(5) yes
Pt1 C3 C4 116.7(5) yes
Pt1 C3 C24 121.5(4) yes
C4 C3 C24 121.8(6) yes
Si1 C4 C3 119.2(5) yes
Si1 C5 C6 119.8(5) yes
Si1 C5 C10 122.9(5) yes
C6 C5 C10 117.2(6) yes
C5 C6 C7 121.2(7) yes
C6 C7 C8 121.5(7) yes
C7 C8 C9 119.4(7) yes
C8 C9 C10 118.6(8) yes
C5 C10 C9 122.1(7) yes
Si1 C11 C12 119.5(5) yes
Si1 C11 C16 123.4(5) yes
C12 C11 C16 117.2(6) yes
C11 C12 C13 121.3(7) yes
C12 C13 C14 120.1(7) yes
C13 C14 C15 119.8(7) yes
C14 C15 C16 120.1(7) yes
C11 C16 C15 121.5(6) yes
C1 C17 C18 122.5(6) yes
C1 C17 C22 121.7(6) yes
C18 C17 C22 115.7(6) yes
C17 C18 C19 121.3(6) yes
C18 C19 C20 122.2(7) yes
C19 C20 C21 117.2(6) yes
C19 C20 C23 121.4(7) yes
C21 C20 C23 121.5(6) yes
C20 C21 C22 120.5(6) yes
C17 C22 C21 123.0(6) yes
C3 C24 C25 120.7(6) yes
C3 C24 C29 121.9(6) yes
C25 C24 C29 117.3(6) yes
C24 C25 C26 121.9(7) yes
C25 C26 C27 121.2(7) yes
C26 C27 C28 117.4(6) yes
C26 C27 C30 121.9(7) yes
C28 C27 C30 120.7(7) yes
C27 C28 C29 122.5(7) yes
C24 C29 C28 119.8(6) yes
Pt2 C37 C38 117.4(5) yes
Pt2 C37 C53 119.8(4) yes
C38 C37 C53 122.7(6) yes
Si2 C38 C37 121.5(5) yes
Pt2 C39 C40 117.1(5) yes
Pt2 C39 C60 122.5(5) yes
C40 C39 C60 120.3(6) yes
Si2 C40 C39 122.2(5) yes
Si2 C41 C42 120.3(5) yes
Si2 C41 C46 123.0(5) yes
C42 C41 C46 116.7(6) yes
C41 C42 C43 120.7(7) yes
C42 C43 C44 121.4(8) yes
C43 C44 C45 118.8(7) yes
C44 C45 C46 120.0(7) yes
C41 C46 C45 122.4(7) yes
Si2 C47 C48 121.2(5) yes
Si2 C47 C52 120.8(5) yes
C48 C47 C52 117.9(6) yes
C47 C48 C49 119.8(7) yes
C48 C49 C50 121.3(7) yes
C49 C50 C51 120.0(7) yes
C50 C51 C52 119.3(7) yes
C47 C52 C51 121.7(7) yes
C37 C53 C54 122.7(6) yes
C37 C53 C58 121.5(6) yes
C54 C53 C58 115.8(6) yes
C53 C54 C55 121.5(6) yes
C54 C55 C56 122.1(7) yes
C55 C56 C57 118.3(7) yes
C55 C56 C59 121.9(7) yes
C57 C56 C59 119.7(7) yes
C56 C57 C58 119.4(6) yes
C53 C58 C57 122.8(6) yes
C39 C60 C61 122.8(6) yes
C39 C60 C65 121.3(6) yes
C61 C60 C65 115.8(6) yes
C60 C61 C62 121.3(7) yes
C61 C62 C63 122.3(7) yes
C62 C63 C64 117.2(7) yes
C62 C63 C66 122.0(7) yes
C64 C63 C66 120.8(7) yes
C63 C64 C65 121.8(7) yes
C60 C65 C64 121.6(6) yes
Si1 C2 H1 120.820 no
C1 C2 H1 120.818 no
Si1 C4 H2 120.391 no
C3 C4 H2 120.394 no
C5 C6 H3 119.414 no
C7 C6 H3 119.406 no
C6 C7 H4 119.263 no
C8 C7 H4 119.250 no
C7 C8 H5 120.289 no
C9 C8 H5 120.309 no
C8 C9 H6 120.716 no
C10 C9 H6 120.727 no
C5 C10 H7 118.930 no
C9 C10 H7 118.928 no
C11 C12 H8 119.351 no
C13 C12 H8 119.361 no
C12 C13 H9 119.970 no
C14 C13 H9 119.979 no
C13 C14 H10 120.071 no
C15 C14 H10 120.095 no
C14 C15 H11 119.930 no
C16 C15 H11 119.926 no
C11 C16 H12 119.262 no
C15 C16 H12 119.269 no
C17 C18 H13 119.332 no
C19 C18 H13 119.347 no
C18 C19 H14 118.926 no
C20 C19 H14 118.916 no
C20 C21 H15 119.738 no
C22 C21 H15 119.727 no
C17 C22 H16 118.494 no
C21 C22 H16 118.490 no
C20 C23 H17 109.469 no
C20 C23 H18 109.470 no
C20 C23 H19 109.468 no
H17 C23 H18 109.470 no
H17 C23 H19 109.482 no
H18 C23 H19 109.468 no
C24 C25 H20 119.054 no
C26 C25 H20 119.066 no
C25 C26 H21 119.400 no
C27 C26 H21 119.400 no
C27 C28 H22 118.760 no
C29 C28 H22 118.756 no
C24 C29 H23 120.111 no
C28 C29 H23 120.119 no
C27 C30 H24 109.474 no
C27 C30 H25 109.475 no
C27 C30 H26 109.477 no
H24 C30 H25 109.471 no
H24 C30 H26 109.465 no
H25 C30 H26 109.465 no
P1 C31 H27 109.471 no
P1 C31 H28 109.472 no
P1 C31 H29 109.468 no
H27 C31 H28 109.475 no
H27 C31 H29 109.481 no
H28 C31 H29 109.459 no
P1 C32 H30 109.472 no
P1 C32 H31 109.466 no
P1 C32 H32 109.463 no
H30 C32 H31 109.476 no
H30 C32 H32 109.468 no
H31 C32 H32 109.482 no
P1 C33 H33 109.465 no
P1 C33 H34 109.473 no
P1 C33 H35 109.467 no
H33 C33 H34 109.478 no
H33 C33 H35 109.474 no
H34 C33 H35 109.471 no
P2 C34 H36 109.468 no
P2 C34 H37 109.472 no
P2 C34 H38 109.471 no
H36 C34 H37 109.471 no
H36 C34 H38 109.471 no
H37 C34 H38 109.474 no
P2 C35 H39 109.472 no
P2 C35 H40 109.477 no
P2 C35 H41 109.475 no
H39 C35 H40 109.466 no
H39 C35 H41 109.470 no
H40 C35 H41 109.467 no
P2 C36 H42 109.467 no
P2 C36 H43 109.460 no
P2 C36 H44 109.467 no
H42 C36 H43 109.480 no
H42 C36 H44 109.476 no
H43 C36 H44 109.478 no
Si2 C38 H45 119.252 no
C37 C38 H45 119.250 no
Si2 C40 H46 118.895 no
C39 C40 H46 118.898 no
C41 C42 H47 119.657 no
C43 C42 H47 119.645 no
C42 C43 H48 119.296 no
C44 C43 H48 119.297 no
C43 C44 H49 120.603 no
C45 C44 H49 120.612 no
C44 C45 H50 119.994 no
C46 C45 H50 119.996 no
C41 C46 H51 118.828 no
C45 C46 H51 118.811 no
C47 C48 H52 120.122 no
C49 C48 H52 120.108 no
C48 C49 H53 119.366 no
C50 C49 H53 119.370 no
C49 C50 H54 120.001 no
C51 C50 H54 120.002 no
C50 C51 H55 120.339 no
C52 C51 H55 120.336 no
C47 C52 H56 119.154 no
C51 C52 H56 119.144 no
C53 C54 H57 119.249 no
C55 C54 H57 119.228 no
C54 C55 H58 118.963 no
C56 C55 H58 118.952 no
C56 C57 H59 120.292 no
C58 C57 H59 120.288 no
C53 C58 H60 118.596 no
C57 C58 H60 118.593 no
C56 C59 H61 109.476 no
C56 C59 H62 109.467 no
C56 C59 H63 109.472 no
H61 C59 H62 109.463 no
H61 C59 H63 109.481 no
H62 C59 H63 109.468 no
C60 C61 H64 119.367 no
C62 C61 H64 119.376 no
C61 C62 H65 118.829 no
C63 C62 H65 118.836 no
C63 C64 H66 119.092 no
C65 C64 H66 119.086 no
C60 C65 H67 119.212 no
C64 C65 H67 119.199 no
C63 C66 H68 109.477 no
C63 C66 H69 109.474 no
C63 C66 H70 109.472 no
H68 C66 H69 109.477 no
H68 C66 H70 109.455 no
H69 C66 H70 109.472 no
P3 C67 H71 109.469 no
P3 C67 H72 109.484 no
P3 C67 H73 109.471 no
H71 C67 H72 109.468 no
H71 C67 H73 109.458 no
H72 C67 H73 109.477 no
P3 C68 H74 109.479 no
P3 C68 H75 109.465 no
P3 C68 H76 109.466 no
H74 C68 H75 109.472 no
H74 C68 H76 109.485 no
H75 C68 H76 109.461 no
P3 C69 H77 109.478 no
P3 C69 H78 109.467 no
P3 C69 H79 109.466 no
H77 C69 H78 109.471 no
H77 C69 H79 109.466 no
H78 C69 H79 109.480 no
P4 C70 H80 109.461 no
P4 C70 H81 109.477 no
P4 C70 H82 109.473 no
H80 C70 H81 109.467 no
H80 C70 H82 109.467 no
H81 C70 H82 109.482 no
P4 C71 H83 109.466 no
P4 C71 H84 109.475 no
P4 C71 H85 109.473 no
H83 C71 H84 109.467 no
H83 C71 H85 109.477 no
H84 C71 H85 109.470 no
P4 C72 H86 109.478 no
P4 C72 H87 109.466 no
P4 C72 H88 109.468 no
H86 C72 H87 109.474 no
H86 C72 H88 109.479 no
H87 C72 H88 109.462 no

loop_
_geom_bond_atom_site_label_1
_geom_bond_atom_site_label_2
_geom_bond_distance
_geom_bond_publ_flag
Pt1 P1 2.3226(18) yes
Pt1 P2 2.3113(17) yes
Pt1 C1 2.077(6) yes
Pt1 C3 2.082(6) yes
Pt2 P3 2.3270(17) yes
Pt2 P4 2.3285(18) yes
Pt2 C37 2.077(6) yes
Pt2 C39 2.075(6) yes
P1 C31 1.821(9) yes
P1 C32 1.812(7) yes
P1 C33 1.849(8) yes
P2 C34 1.815(8) yes
P2 C35 1.826(7) yes
P2 C36 1.806(9) yes
P3 C67 1.805(7) yes
P3 C68 1.823(8) yes
P3 C69 1.822(8) yes
P4 C70 1.826(8) yes
P4 C71 1.842(8) yes
P4 C72 1.838(8) yes
Si1 C2 1.860(7) yes
Si1 C4 1.841(7) yes
Si1 C5 1.886(7) yes
Si1 C11 1.888(7) yes
Si2 C38 1.850(7) yes
Si2 C40 1.842(7) yes
Si2 C41 1.882(7) yes
Si2 C47 1.904(7) yes
C1 C2 1.353(9) yes
C1 C17 1.473(9) yes
C3 C4 1.344(9) yes
C3 C24 1.484(9) yes
C5 C6 1.385(9) yes
C5 C10 1.392(10) yes
C6 C7 1.391(10) yes
C7 C8 1.353(11) yes
C8 C9 1.407(12) yes
C9 C10 1.402(12) yes
C11 C12 1.415(9) yes
C11 C16 1.385(9) yes
C12 C13 1.395(10) yes
C13 C14 1.370(10) yes
C14 C15 1.390(10) yes
C15 C16 1.396(10) yes
C17 C18 1.417(9) yes
C17 C22 1.379(9) yes
C18 C19 1.382(9) yes
C19 C20 1.388(10) yes
C20 C21 1.390(10) yes
C20 C23 1.508(10) yes
C21 C22 1.400(9) yes
C24 C25 1.380(9) yes
C24 C29 1.409(9) yes
C25 C26 1.384(10) yes
C26 C27 1.377(10) yes
C27 C28 1.381(11) yes
C27 C30 1.504(10) yes
C28 C29 1.384(9) yes
C37 C38 1.349(9) yes
C37 C53 1.478(9) yes
C39 C40 1.366(9) yes
C39 C60 1.483(9) yes
C41 C42 1.416(10) yes
C41 C46 1.397(10) yes
C42 C43 1.390(10) yes
C43 C44 1.377(12) yes
C44 C45 1.398(11) yes
C45 C46 1.384(10) yes
C47 C48 1.406(9) yes
C47 C52 1.403(10) yes
C48 C49 1.404(10) yes
C49 C50 1.373(11) yes
C50 C51 1.389(11) yes
C51 C52 1.397(10) yes
C53 C54 1.408(9) yes
C53 C58 1.398(9) yes
C54 C55 1.378(10) yes
C55 C56 1.375(10) yes
C56 C57 1.397(10) yes
C56 C59 1.497(11) yes
C57 C58 1.402(9) yes
C60 C61 1.412(10) yes
C60 C65 1.400(9) yes
C61 C62 1.381(10) yes
C62 C63 1.376(11) yes
C63 C64 1.378(10) yes
C63 C66 1.514(10) yes
C64 C65 1.390(10) yes
C2 H1 0.950 no
C4 H2 0.950 no
C6 H3 0.950 no
C7 H4 0.950 no
C8 H5 0.950 no
C9 H6 0.950 no
C10 H7 0.950 no
C12 H8 0.950 no
C13 H9 0.950 no
C14 H10 0.950 no
C15 H11 0.950 no
C16 H12 0.950 no
C18 H13 0.950 no
C19 H14 0.950 no
C21 H15 0.950 no
C22 H16 0.950 no
C23 H17 0.980 no
C23 H18 0.980 no
C23 H19 0.980 no
C25 H20 0.950 no
C26 H21 0.950 no
C28 H22 0.950 no
C29 H23 0.950 no
C30 H24 0.980 no
C30 H25 0.980 no
C30 H26 0.980 no
C31 H27 0.980 no
C31 H28 0.980 no
C31 H29 0.980 no
C32 H30 0.980 no
C32 H31 0.980 no
C32 H32 0.980 no
C33 H33 0.980 no
C33 H34 0.980 no
C33 H35 0.980 no
C34 H36 0.980 no
C34 H37 0.980 no
C34 H38 0.980 no
C35 H39 0.980 no
C35 H40 0.980 no
C35 H41 0.980 no
C36 H42 0.980 no
C36 H43 0.980 no
C36 H44 0.980 no
C38 H45 0.950 no
C40 H46 0.950 no
C42 H47 0.950 no
C43 H48 0.950 no
C44 H49 0.950 no
C45 H50 0.950 no
C46 H51 0.950 no
C48 H52 0.950 no
C49 H53 0.950 no
C50 H54 0.950 no
C51 H55 0.950 no
C52 H56 0.950 no
C54 H57 0.950 no
C55 H58 0.950 no
C57 H59 0.950 no
C58 H60 0.950 no
C59 H61 0.980 no
C59 H62 0.980 no
C59 H63 0.980 no
C61 H64 0.950 no
C62 H65 0.950 no
C64 H66 0.950 no
C65 H67 0.950 no
C66 H68 0.980 no
C66 H69 0.980 no
C66 H70 0.980 no
C67 H71 0.980 no
C67 H72 0.980 no
C67 H73 0.980 no
C68 H74 0.980 no
C68 H75 0.980 no
C68 H76 0.980 no
C69 H77 0.980 no
C69 H78 0.980 no
C69 H79 0.980 no
C70 H80 0.980 no
C70 H81 0.980 no
C70 H82 0.980 no
C71 H83 0.980 no
C71 H84 0.980 no
C71 H85 0.980 no
C72 H86 0.980 no
C72 H87 0.980 no
C72 H88 0.980 no
